data_7208932
loop_
_publ_author_name
'Qin, Xiao'
'Ni, Xin-Long'
'Hu, Jing-Xu'
'Chen, Kai'
'Zhang, Yun-Qian'
'Redshaw, Carl'
'Zhu, Qian-Jiang'
'Xue, Sai-Feng'
'Tao, Zhu'

_publ_section_title
;
 Macrocycle-based metal ion complexation: a study of the lanthanide
 contraction effect towards hexacyclohexanocucurbit[6]uil
;
_journal_issue 4
_journal_name_full CrystEngComm
_journal_page_first 738
_journal_paper_doi 10.1039/c2ce26225h
_journal_volume 15
_journal_year 2013
_chemical_formula_sum 'C60 H136 Cl2 Lu2 N28 O56'
_chemical_formula_weight 2566.81
_chemical_name_systematic
;
?
;
_space_group_IT_number 15
_symmetry_cell_setting monoclinic
_symmetry_space_group_name_Hall '-C 2yc'
_symmetry_space_group_name_H-M 'C 1 2/c 1'
_atom_sites_solution_hydrogens geom
_atom_sites_solution_primary direct
_atom_sites_solution_secondary difmap
_audit_creation_method SHELXL-97
_cell_angle_alpha 90.00
_cell_angle_beta 111.594(2)
_cell_angle_gamma 90.00
_cell_formula_units_Z 4
_cell_length_a 17.7064(13)
_cell_length_b 26.467(2)
_cell_length_c 21.9800(16)
_cell_measurement_temperature 223(2)
_cell_volume 9577.7(12)
_computing_structure_refinement 'SHELXL-97 (Sheldrick, 1997)'
_diffrn_ambient_temperature 223(2)
_diffrn_measured_fraction_theta_full 0.985
_diffrn_measured_fraction_theta_max 0.985
_diffrn_measurement_device_type 'Bruker CCD Area Detector'
_diffrn_measurement_method '\f and \w scan'
_diffrn_radiation_monochromator graphite
_diffrn_radiation_source 'fine-focus sealed tube'
_diffrn_radiation_type MoK\a
_diffrn_radiation_wavelength 0.71073
_diffrn_reflns_av_R_equivalents 0.0531
_diffrn_reflns_av_sigmaI/netI 0.0472
_diffrn_reflns_limit_h_max 21
_diffrn_reflns_limit_h_min -21
_diffrn_reflns_limit_k_max 31
_diffrn_reflns_limit_k_min -32
_diffrn_reflns_limit_l_max 26
_diffrn_reflns_limit_l_min -26
_diffrn_reflns_number 42116
_diffrn_reflns_theta_full 26.00
_diffrn_reflns_theta_max 26.00
_diffrn_reflns_theta_min 1.46
_exptl_absorpt_coefficient_mu 2.226
_exptl_absorpt_correction_T_max 0.6061
_exptl_absorpt_correction_T_min 0.5745
_exptl_absorpt_correction_type multi-scan
_exptl_absorpt_process_details 'SADABS (Bruker, 2008)'
_exptl_crystal_colour colorless
_exptl_crystal_density_diffrn 1.780
_exptl_crystal_density_method 'not measured'
_exptl_crystal_description block
_exptl_crystal_F_000 5264
_exptl_crystal_size_max 0.28
_exptl_crystal_size_mid 0.27
_exptl_crystal_size_min 0.25
_platon_squeeze_details
;
;
_refine_diff_density_max 1.472
_refine_diff_density_min -1.424
_refine_diff_density_rms 0.117
_refine_ls_extinction_method none
_refine_ls_goodness_of_fit_ref 1.101
_refine_ls_hydrogen_treatment constr
_refine_ls_matrix_type full
_refine_ls_number_parameters 577
_refine_ls_number_reflns 9283
_refine_ls_number_restraints 0
_refine_ls_restrained_S_all 1.101
_refine_ls_R_factor_all 0.0493
_refine_ls_R_factor_gt 0.0388
_refine_ls_shift/su_max 0.007
_refine_ls_shift/su_mean 0.000
_refine_ls_structure_factor_coef Fsqd
_refine_ls_weighting_details 'calc w=1/[\s^2^(Fo^2^)+(0.0657P)^2^+4.4089P] where P=(Fo^2^+2Fc^2^)/3'
_refine_ls_weighting_scheme calc
_refine_ls_wR_factor_gt 0.1092
_refine_ls_wR_factor_ref 0.1140
_reflns_number_gt 7527
_reflns_number_total 9283
_reflns_threshold_expression >2sigma(I)
_cod_data_source_file c2ce26225h.txt
_cod_data_source_block a5
_cod_original_cell_volume 9577.8(12)
_cod_original_sg_symbol_H-M 'C 2/c'
_cod_database_code 7208932

loop_
_symmetry_equiv_pos_as_xyz
'x, y, z'
'-x, y, -z+1/2'
'x+1/2, y+1/2, z'
'-x+1/2, y+1/2, -z+1/2'
'-x, -y, -z'
'x, -y, z-1/2'
'-x+1/2, -y+1/2, -z'
'x+1/2, -y+1/2, z-1/2'

loop_
_atom_site_label
_atom_site_type_symbol
_atom_site_fract_x
_atom_site_fract_y
_atom_site_fract_z
_atom_site_U_iso_or_equiv
_atom_site_adp_type
_atom_site_occupancy
_atom_site_symmetry_multiplicity
_atom_site_calc_flag
_atom_site_refinement_flags
Cl1 Cl 0.1003(2) -0.09488(16) 0.12135(18) 0.2193(17) Uani 1 1 d .
O1W O 0.44855(13) -0.13465(8) 0.30327(10) 0.0325(6) Uani 1 1 d .
O2W O 0.46799(14) -0.04000(10) 0.35332(11) 0.0394(7) Uani 1 1 d .
O3W O 0.40596(13) -0.00129(9) 0.22691(10) 0.0318(6) Uani 1 1 d .
O4W O 0.24303(14) -0.04443(10) 0.18039(12) 0.0405(7) Uani 1 1 d .
O5W O 0.27069(15) -0.13767(10) 0.23112(11) 0.0438(7) Uani 1 1 d .
O6W O 0.38470(13) -0.09873(9) 0.17838(10) 0.0345(6) Uani 1 1 d .
Lu1 Lu 0.355192(7) -0.067992(5) 0.266853(5) 0.02130(4) Uani 1 1 d .
C1 C 0.29543(17) -0.10074(11) 0.39561(13) 0.0221(7) Uani 1 1 d .
C2 C 0.27182(16) -0.12486(11) 0.48995(13) 0.0221(7) Uani 1 1 d .
C3 C 0.21134(17) -0.08141(12) 0.45310(14) 0.0233(7) Uani 1 1 d .
C4 C 0.29920(19) -0.05177(13) 0.55530(14) 0.0288(8) Uani 1 1 d .
C5 C 0.18861(17) -0.03852(12) 0.34280(14) 0.0251(8) Uani 1 1 d .
H5A H 0.1311 -0.0384 0.3372 0.030 Uiso 1 1 calc R
H5B H 0.1923 -0.0510 0.3020 0.030 Uiso 1 1 calc R
C6 C 0.1940(2) 0.00811(13) 0.49271(15) 0.0325(8) Uani 1 1 d .
H6A H 0.2020 0.0211 0.5364 0.039 Uiso 1 1 calc R
H6B H 0.1357 0.0024 0.4698 0.039 Uiso 1 1 calc R
C7 C 0.27507(17) 0.02969(11) 0.33074(13) 0.0210(7) Uani 1 1 d .
C8 C 0.18956(17) 0.05193(12) 0.38643(14) 0.0243(7) Uani 1 1 d .
C9 C 0.23586(16) 0.10039(11) 0.37695(14) 0.0222(7) Uani 1 1 d .
C10 C 0.27051(18) 0.08520(13) 0.48873(15) 0.0299(8) Uani 1 1 d .
C11 C 0.33174(17) 0.10969(12) 0.31192(14) 0.0246(7) Uani 1 1 d .
H11A H 0.3383 0.0897 0.2767 0.030 Uiso 1 1 calc R
H11B H 0.2991 0.1394 0.2919 0.030 Uiso 1 1 calc R
C12 C 0.32871(18) 0.16189(13) 0.46153(16) 0.0346(9) Uani 1 1 d .
H12A H 0.3351 0.1705 0.5065 0.041 Uiso 1 1 calc R
H12B H 0.2981 0.1893 0.4331 0.041 Uiso 1 1 calc R
C13 C 0.48070(17) 0.10732(11) 0.35142(13) 0.0226(7) Uani 1 1 d .
C14 C 0.42524(17) 0.17010(11) 0.39885(14) 0.0233(7) Uani 1 1 d .
C15 C 0.52099(16) 0.17509(11) 0.42554(13) 0.0208(7) Uani 1 1 d .
C16 C 0.54772(19) 0.22738(12) 0.41288(15) 0.0295(8) Uani 1 1 d .
H16A H 0.6071 0.2281 0.4271 0.035 Uiso 1 1 calc R
H16B H 0.5317 0.2523 0.4389 0.035 Uiso 1 1 calc R
C16' C 0.47675(18) 0.15611(13) 0.51229(14) 0.0293(8) Uani 1 1 d .
C17 C 0.62572(17) 0.12754(12) 0.39128(13) 0.0238(7) Uani 1 1 d .
H17A H 0.6220 0.1086 0.3520 0.029 Uiso 1 1 calc R
H17B H 0.6493 0.1606 0.3888 0.029 Uiso 1 1 calc R
C18 C 0.62269(17) 0.17189(12) 0.54458(14) 0.0240(7) Uani 1 1 d .
H18A H 0.6449 0.2031 0.5340 0.029 Uiso 1 1 calc R
H18B H 0.6167 0.1770 0.5867 0.029 Uiso 1 1 calc R
C19 C 0.22735(18) -0.17219(12) 0.49697(14) 0.0263(8) Uani 1 1 d .
H19A H 0.2667 -0.1970 0.5238 0.032 Uiso 1 1 calc R
H19B H 0.1991 -0.1871 0.4537 0.032 Uiso 1 1 calc R
C20 C 0.16567(18) -0.15997(13) 0.52880(15) 0.0321(8) Uani 1 1 d .
H20A H 0.1349 -0.1906 0.5295 0.039 Uiso 1 1 calc R
H20B H 0.1949 -0.1495 0.5742 0.039 Uiso 1 1 calc R
C21 C 0.1064(2) -0.11821(16) 0.49305(19) 0.0478(10) Uani 1 1 d .
H21A H 0.1097 -0.0908 0.5239 0.057 Uiso 1 1 calc R
H21B H 0.0510 -0.1317 0.4777 0.057 Uiso 1 1 calc R
C22 C 0.12311(18) -0.09672(14) 0.43469(17) 0.0349(9) Uani 1 1 d .
H22A H 0.1092 -0.1222 0.3999 0.042 Uiso 1 1 calc R
H22B H 0.0883 -0.0672 0.4176 0.042 Uiso 1 1 calc R
C24 C 0.09780(19) 0.05815(13) 0.35728(18) 0.0341(9) Uani 1 1 d .
H24A H 0.0795 0.0584 0.3094 0.041 Uiso 1 1 calc R
H24B H 0.0721 0.0294 0.3701 0.041 Uiso 1 1 calc R
C25 C 0.0720(2) 0.10677(15) 0.3804(2) 0.0513(11) Uani 1 1 d .
H25A H 0.0856 0.1049 0.4278 0.062 Uiso 1 1 calc R
H25B H 0.0129 0.1104 0.3595 0.062 Uiso 1 1 calc R
C26 C 0.1130(2) 0.15365(15) 0.3648(2) 0.0469(11) Uani 1 1 d .
H26A H 0.0714 0.1751 0.3338 0.056 Uiso 1 1 calc R
H26B H 0.1389 0.1731 0.4051 0.056 Uiso 1 1 calc R
C27 C 0.17685(18) 0.14059(13) 0.33583(17) 0.0329(9) Uani 1 1 d .
H27A H 0.2072 0.1711 0.3339 0.039 Uiso 1 1 calc R
H27B H 0.1498 0.1281 0.2911 0.039 Uiso 1 1 calc R
C28 C 0.3835(2) 0.21753(13) 0.36330(18) 0.0367(9) Uani 1 1 d .
H28A H 0.3905 0.2448 0.3951 0.044 Uiso 1 1 calc R
H28B H 0.3252 0.2111 0.3417 0.044 Uiso 1 1 calc R
C29 C 0.4185(2) 0.23424(15) 0.31191(19) 0.0483(11) Uani 1 1 d .
H29A H 0.4054 0.2087 0.2773 0.058 Uiso 1 1 calc R
H29B H 0.3925 0.2660 0.2919 0.058 Uiso 1 1 calc R
C30 C 0.5105(2) 0.24183(15) 0.34084(17) 0.0420(10) Uani 1 1 d .
H30A H 0.5354 0.2214 0.3161 0.050 Uiso 1 1 calc R
H30B H 0.5227 0.2774 0.3360 0.050 Uiso 1 1 calc R
N1 N 0.31989(14) -0.13186(9) 0.44837(11) 0.0220(6) Uani 1 1 d .
N2 N 0.23148(15) -0.07270(9) 0.39486(12) 0.0229(6) Uani 1 1 d .
N3 N 0.31946(14) -0.10096(10) 0.55193(11) 0.0236(6) Uani 1 1 d .
N4 N 0.23596(15) -0.04000(10) 0.49965(12) 0.0287(7) Uani 1 1 d .
N5 N 0.21879(14) 0.01290(9) 0.35356(11) 0.0231(6) Uani 1 1 d .
N6 N 0.28720(14) 0.07977(10) 0.34280(12) 0.0231(6) Uani 1 1 d .
N7 N 0.22090(16) 0.04651(11) 0.45727(12) 0.0295(7) Uani 1 1 d .
N8 N 0.28171(14) 0.11583(10) 0.44310(12) 0.0285(7) Uani 1 1 d .
N9 N 0.41107(14) 0.12652(10) 0.35517(11) 0.0246(6) Uani 1 1 d .
N10 N 0.54411(14) 0.13526(9) 0.39033(11) 0.0221(6) Uani 1 1 d .
N11 N 0.40863(14) 0.15935(10) 0.45759(12) 0.0268(6) Uani 1 1 d .
N12 N 0.54336(14) 0.16345(10) 0.49527(11) 0.0244(6) Uani 1 1 d .
O1 O 0.32597(12) -0.09970(8) 0.35272(10) 0.0276(5) Uani 1 1 d .
O2 O 0.30873(12) 0.00381(8) 0.30181(10) 0.0281(5) Uani 1 1 d .
O3 O 0.48496(14) 0.07215(9) 0.31620(11) 0.0354(6) Uani 1 1 d .
O4 O 0.33130(17) -0.02317(10) 0.60095(11) 0.0498(8) Uani 1 1 d .
O5 O 0.47913(14) 0.14906(12) 0.56789(10) 0.0485(8) Uani 1 1 d .
O6 O 0.29860(15) 0.09209(11) 0.54773(11) 0.0452(7) Uani 1 1 d .
N13 N 0.28282(18) 0.27853(12) 0.16580(13) 0.0408(8) Uani 1 1 d .
N14 N 0.1636(3) 0.07368(14) 0.17038(19) 0.0618(12) Uani 1 1 d .
O7 O 0.23515(16) 0.28134(11) 0.19556(14) 0.0556(8) Uani 1 1 d .
O8 O 0.33067(17) 0.31354(11) 0.16995(13) 0.0522(8) Uani 1 1 d .
O9 O 0.28085(18) 0.24079(12) 0.13188(15) 0.0639(9) Uani 1 1 d .
O10 O 0.1837(4) 0.11636(18) 0.1831(2) 0.138(2) Uani 1 1 d .
O11 O 0.1199(3) 0.0520(2) 0.1920(3) 0.135(2) Uani 1 1 d .
O12 O 0.1938(4) 0.0500(2) 0.1393(3) 0.234(2) Uani 1 1 d .

loop_
_atom_site_aniso_label
_atom_site_aniso_U_11
_atom_site_aniso_U_22
_atom_site_aniso_U_33
_atom_site_aniso_U_23
_atom_site_aniso_U_13
_atom_site_aniso_U_12
Cl1 0.159(2) 0.256(3) 0.199(3) 0.026(3) 0.014(2) -0.021(3)
O1W 0.0425(11) 0.0327(13) 0.0293(10) 0.0055(9) 0.0215(9) 0.0098(10)
O2W 0.0374(12) 0.0456(15) 0.0286(12) -0.0070(11) 0.0045(10) -0.0023(11)
O3W 0.0371(10) 0.0351(13) 0.0256(10) 0.0011(9) 0.0144(9) -0.0083(10)
O4W 0.0357(12) 0.0365(14) 0.0377(13) -0.0052(11) -0.0001(10) 0.0025(11)
O5W 0.0536(13) 0.0419(14) 0.0323(12) -0.0025(11) 0.0117(11) -0.0206(11)
O6W 0.0387(11) 0.0469(14) 0.0209(10) -0.0055(10) 0.0144(9) 0.0019(10)
Lu1 0.02602(6) 0.02579(8) 0.01395(6) -0.00084(5) 0.00953(5) -0.00174(5)
C1 0.0245(13) 0.0255(16) 0.0150(13) 0.0004(11) 0.0058(11) -0.0075(12)
C2 0.0264(13) 0.0250(15) 0.0177(13) -0.0016(11) 0.0115(10) -0.0015(12)
C3 0.0245(13) 0.0291(16) 0.0196(13) 0.0029(12) 0.0121(11) 0.0008(12)
C4 0.0383(15) 0.0354(18) 0.0130(13) -0.0026(13) 0.0096(12) 0.0046(14)
C5 0.0263(13) 0.0351(18) 0.0126(13) 0.0031(12) 0.0057(11) -0.0021(13)
C6 0.0477(16) 0.0331(18) 0.0257(14) 0.0036(13) 0.0239(12) 0.0074(14)
C7 0.0230(13) 0.0251(15) 0.0113(12) 0.0028(11) 0.0023(10) 0.0032(12)
C8 0.0237(13) 0.0294(16) 0.0205(14) -0.0001(12) 0.0091(11) 0.0012(12)
C9 0.0221(12) 0.0246(16) 0.0198(14) -0.0016(12) 0.0075(11) 0.0033(12)
C10 0.0286(14) 0.0363(18) 0.0260(15) -0.0021(14) 0.0115(12) 0.0028(14)
C11 0.0274(13) 0.0316(17) 0.0135(13) -0.0003(12) 0.0059(11) -0.0059(13)
C12 0.0297(14) 0.0430(19) 0.0341(16) -0.0197(14) 0.0153(12) -0.0019(14)
C13 0.0306(13) 0.0258(16) 0.0142(13) 0.0005(11) 0.0115(11) -0.0020(12)
C14 0.0248(13) 0.0211(15) 0.0233(14) -0.0005(12) 0.0081(11) 0.0001(12)
C15 0.0235(12) 0.0232(15) 0.0161(13) 0.0011(11) 0.0077(10) 0.0007(11)
C16 0.0288(14) 0.0239(16) 0.0304(16) 0.0003(13) 0.0047(13) -0.0036(13)
C16' 0.0289(14) 0.0385(18) 0.0230(14) -0.0105(13) 0.0124(11) -0.0074(13)
C17 0.0292(13) 0.0296(16) 0.0165(13) 0.0033(12) 0.0130(10) -0.0025(12)
C18 0.0289(13) 0.0284(16) 0.0151(13) -0.0038(12) 0.0084(11) -0.0021(12)
C19 0.0307(14) 0.0319(17) 0.0164(13) 0.0015(12) 0.0088(11) -0.0065(13)
C20 0.0311(14) 0.0404(19) 0.0295(15) 0.0086(14) 0.0166(12) -0.0042(14)
C21 0.0394(16) 0.058(2) 0.058(2) 0.0228(18) 0.0316(15) 0.0078(17)
C22 0.0232(14) 0.045(2) 0.0369(17) 0.0129(15) 0.0115(13) 0.0029(14)
C24 0.0231(14) 0.0394(19) 0.0408(18) 0.0074(15) 0.0129(13) 0.0023(13)
C25 0.0434(17) 0.049(2) 0.071(2) 0.0116(19) 0.0330(17) 0.0117(17)
C26 0.0374(17) 0.044(2) 0.062(2) 0.0005(18) 0.0220(16) 0.0092(16)
C27 0.0280(14) 0.0291(18) 0.0397(18) 0.0046(14) 0.0102(13) 0.0041(13)
C28 0.0284(15) 0.0316(19) 0.0438(19) 0.0016(15) 0.0059(14) 0.0007(14)
C29 0.052(2) 0.036(2) 0.043(2) 0.0211(17) 0.0020(17) -0.0028(17)
C30 0.0435(18) 0.041(2) 0.0388(18) 0.0178(16) 0.0115(15) 0.0036(16)
N1 0.0257(11) 0.0262(13) 0.0183(11) 0.0044(10) 0.0131(9) 0.0002(10)
N2 0.0272(11) 0.0281(14) 0.0179(11) 0.0015(10) 0.0135(9) -0.0008(10)
N3 0.0243(11) 0.0320(14) 0.0106(11) -0.0013(10) 0.0019(9) -0.0011(11)
N4 0.0350(13) 0.0294(15) 0.0222(12) 0.0014(11) 0.0109(10) 0.0060(11)
N5 0.0269(11) 0.0244(13) 0.0199(11) 0.0025(10) 0.0110(9) 0.0008(10)
N6 0.0275(11) 0.0245(13) 0.0210(12) 0.0010(10) 0.0133(9) -0.0011(10)
N7 0.0380(13) 0.0310(15) 0.0226(12) 0.0003(11) 0.0147(10) -0.0011(12)
N8 0.0254(11) 0.0376(15) 0.0235(12) -0.0073(11) 0.0101(10) -0.0015(11)
N9 0.0225(11) 0.0328(14) 0.0165(11) -0.0014(10) 0.0047(9) -0.0019(10)
N10 0.0235(11) 0.0244(13) 0.0190(11) -0.0036(10) 0.0085(9) -0.0019(10)
N11 0.0247(11) 0.0375(15) 0.0205(12) -0.0088(11) 0.0109(9) -0.0030(11)
N12 0.0279(11) 0.0317(14) 0.0133(11) -0.0012(10) 0.0073(9) -0.0005(11)
O1 0.0388(10) 0.0268(12) 0.0251(10) 0.0030(9) 0.0210(8) 0.0025(9)
O2 0.0376(10) 0.0248(11) 0.0288(10) -0.0013(9) 0.0204(8) 0.0006(9)
O3 0.0343(11) 0.0449(14) 0.0270(11) -0.0158(10) 0.0113(9) -0.0064(10)
O4 0.0693(16) 0.0440(15) 0.0245(12) -0.0075(11) 0.0036(12) 0.0174(13)
O5 0.0353(11) 0.096(2) 0.0165(11) -0.0071(12) 0.0119(9) -0.0155(13)
O6 0.0533(14) 0.0642(17) 0.0178(11) -0.0074(11) 0.0128(10) -0.0039(13)
N13 0.0464(16) 0.0445(18) 0.0233(14) -0.0022(13) 0.0030(12) 0.0127(14)
N14 0.074(2) 0.065(2) 0.044(2) -0.0060(17) 0.0197(18) 0.0217(19)
O7 0.0623(14) 0.0562(17) 0.0607(15) -0.0141(13) 0.0374(12) 0.0027(13)
O8 0.0618(15) 0.0484(16) 0.0448(14) 0.0017(12) 0.0179(12) -0.0059(14)
O9 0.0719(17) 0.0601(18) 0.0599(16) -0.0283(15) 0.0246(14) 0.0051(15)
O10 0.212(5) 0.089(3) 0.067(3) 0.006(2) -0.003(3) -0.024(3)
O11 0.087(3) 0.177(5) 0.137(4) -0.003(4) 0.038(3) -0.017(3)
O12 0.498(5) 0.126(3) 0.209(3) 0.093(3) 0.284(3) 0.165(4)

loop_
_atom_type_symbol
_atom_type_description
_atom_type_scat_dispersion_real
_atom_type_scat_dispersion_imag
_atom_type_scat_source
C C 0.0033 0.0016 'International Tables Vol C Tables 4.2.6.8 and 6.1.1.4'
H H 0.0000 0.0000 'International Tables Vol C Tables 4.2.6.8 and 6.1.1.4'
N N 0.0061 0.0033 'International Tables Vol C Tables 4.2.6.8 and 6.1.1.4'
O O 0.0106 0.0060 'International Tables Vol C Tables 4.2.6.8 and 6.1.1.4'
Lu Lu -0.4720 5.8584 'International Tables Vol C Tables 4.2.6.8 and 6.1.1.4'
Cl Cl 0.1484 0.1585 'International Tables Vol C Tables 4.2.6.8 and 6.1.1.4'

loop_
_geom_angle_atom_site_label_1
_geom_angle_atom_site_label_2
_geom_angle_atom_site_label_3
_geom_angle
_geom_angle_site_symmetry_1
_geom_angle_site_symmetry_3
O4W Lu1 O1 113.35(9) . .
O4W Lu1 O3W 79.28(8) . .
O1 Lu1 O3W 146.60(8) . .
O4W Lu1 O2 75.17(8) . .
O1 Lu1 O2 79.13(8) . .
O3W Lu1 O2 74.48(8) . .
O4W Lu1 O2W 145.41(9) . .
O1 Lu1 O2W 80.16(8) . .
O3W Lu1 O2W 74.16(8) . .
O2 Lu1 O2W 76.64(8) . .
O4W Lu1 O5W 71.28(9) . .
O1 Lu1 O5W 71.04(8) . .
O3W Lu1 O5W 140.83(8) . .
O2 Lu1 O5W 120.10(9) . .
O2W Lu1 O5W 141.81(9) . .
O4W Lu1 O6W 78.11(9) . .
O1 Lu1 O6W 138.16(8) . .
O3W Lu1 O6W 73.19(8) . .
O2 Lu1 O6W 141.12(8) . .
O2W Lu1 O6W 113.89(8) . .
O5W Lu1 O6W 75.86(9) . .
O4W Lu1 O1W 141.27(8) . .
O1 Lu1 O1W 77.77(8) . .
O3W Lu1 O1W 112.48(8) . .
O2 Lu1 O1W 142.80(7) . .
O2W Lu1 O1W 70.97(8) . .
O5W Lu1 O1W 78.68(8) . .
O6W Lu1 O1W 71.17(8) . .
O1 C1 N2 125.0(3) . .
O1 C1 N1 124.6(3) . .
N2 C1 N1 110.3(3) . .
N3 C2 N1 111.5(2) . .
N3 C2 C19 114.0(2) . .
N1 C2 C19 113.6(2) . .
N3 C2 C3 102.3(2) . .
N1 C2 C3 102.2(2) . .
C19 C2 C3 112.0(2) . .
N4 C3 N2 112.9(3) . .
N4 C3 C22 113.7(3) . .
N2 C3 C22 111.5(2) . .
N4 C3 C2 102.6(2) . .
N2 C3 C2 103.0(2) . .
C22 C3 C2 112.3(3) . .
O4 C4 N4 125.5(3) . .
O4 C4 N3 126.0(3) . .
N4 C4 N3 108.5(3) . .
N2 C5 N5 114.0(2) . .
N2 C5 H5A 108.8 . .
N5 C5 H5A 108.8 . .
N2 C5 H5B 108.8 . .
N5 C5 H5B 108.8 . .
H5A C5 H5B 107.7 . .
N4 C6 N7 114.2(3) . .
N4 C6 H6A 108.7 . .
N7 C6 H6A 108.7 . .
N4 C6 H6B 108.7 . .
N7 C6 H6B 108.7 . .
H6A C6 H6B 107.6 . .
O2 C7 N5 125.2(3) . .
O2 C7 N6 125.1(3) . .
N5 C7 N6 109.6(3) . .
N7 C8 N5 113.2(2) . .
N7 C8 C24 112.9(3) . .
N5 C8 C24 112.7(2) . .
N7 C8 C9 102.1(2) . .
N5 C8 C9 102.3(2) . .
C24 C8 C9 112.5(3) . .
N8 C9 N6 113.2(2) . .
N8 C9 C27 114.0(3) . .
N6 C9 C27 111.7(3) . .
N8 C9 C8 103.0(2) . .
N6 C9 C8 102.3(2) . .
C27 C9 C8 111.6(2) . .
O6 C10 N8 125.6(3) . .
O6 C10 N7 126.0(3) . .
N8 C10 N7 108.4(3) . .
N9 C11 N6 115.1(2) . .
N9 C11 H11A 108.5 . .
N6 C11 H11A 108.5 . .
N9 C11 H11B 108.5 . .
N6 C11 H11B 108.5 . .
H11A C11 H11B 107.5 . .
N8 C12 N11 114.7(3) . .
N8 C12 H12A 108.6 . .
N11 C12 H12A 108.6 . .
N8 C12 H12B 108.6 . .
N11 C12 H12B 108.6 . .
H12A C12 H12B 107.6 . .
O3 C13 N10 125.6(3) . .
O3 C13 N9 125.9(3) . .
N10 C13 N9 108.4(3) . .
N11 C14 N9 112.8(2) . .
N11 C14 C28 113.5(3) . .
N9 C14 C28 112.4(2) . .
N11 C14 C15 103.1(2) . .
N9 C14 C15 102.2(2) . .
C28 C14 C15 112.0(2) . .
N10 C15 N12 112.5(2) . .
N10 C15 C16 113.3(3) . .
N12 C15 C16 113.6(2) . .
N10 C15 C14 102.4(2) . .
N12 C15 C14 102.1(2) . .
C16 C15 C14 111.8(2) . .
C15 C16 C30 112.0(3) . .
C15 C16 H16A 109.2 . .
C30 C16 H16A 109.2 . .
C15 C16 H16B 109.2 . .
C30 C16 H16B 109.2 . .
H16A C16 H16B 107.9 . .
O5 C16' N11 126.0(3) . .
O5 C16' N12 125.2(3) . .
N11 C16' N12 108.8(3) . .
N3 C17 N10 115.3(2) 5_656 .
N3 C17 H17A 108.4 5_656 .
N10 C17 H17A 108.4 . .
N3 C17 H17B 108.4 5_656 .
N10 C17 H17B 108.4 . .
H17A C17 H17B 107.5 . .
N1 C18 N12 115.0(2) 5_656 .
N1 C18 H18A 108.5 5_656 .
N12 C18 H18A 108.5 . .
N1 C18 H18B 108.5 5_656 .
N12 C18 H18B 108.5 . .
H18A C18 H18B 107.5 . .
C2 C19 C20 110.8(3) . .
C2 C19 H19A 109.5 . .
C20 C19 H19A 109.5 . .
C2 C19 H19B 109.5 . .
C20 C19 H19B 109.5 . .
H19A C19 H19B 108.1 . .
C21 C20 C19 112.8(3) . .
C21 C20 H20A 109.0 . .
C19 C20 H20A 109.0 . .
C21 C20 H20B 109.0 . .
C19 C20 H20B 109.0 . .
H20A C20 H20B 107.8 . .
C20 C21 C22 113.1(3) . .
C20 C21 H21A 109.0 . .
C22 C21 H21A 109.0 . .
C20 C21 H21B 109.0 . .
C22 C21 H21B 109.0 . .
H21A C21 H21B 107.8 . .
C3 C22 C21 112.0(3) . .
C3 C22 H22A 109.2 . .
C21 C22 H22A 109.2 . .
C3 C22 H22B 109.2 . .
C21 C22 H22B 109.2 . .
H22A C22 H22B 107.9 . .
C25 C24 C8 111.0(3) . .
C25 C24 H24A 109.4 . .
C8 C24 H24A 109.4 . .
C25 C24 H24B 109.4 . .
C8 C24 H24B 109.4 . .
H24A C24 H24B 108.0 . .
C24 C25 C26 112.6(3) . .
C24 C25 H25A 109.1 . .
C26 C25 H25A 109.1 . .
C24 C25 H25B 109.1 . .
C26 C25 H25B 109.1 . .
H25A C25 H25B 107.8 . .
C27 C26 C25 113.2(3) . .
C27 C26 H26A 108.9 . .
C25 C26 H26A 108.9 . .
C27 C26 H26B 108.9 . .
C25 C26 H26B 108.9 . .
H26A C26 H26B 107.8 . .
C26 C27 C9 111.1(3) . .
C26 C27 H27A 109.4 . .
C9 C27 H27A 109.4 . .
C26 C27 H27B 109.4 . .
C9 C27 H27B 109.4 . .
H27A C27 H27B 108.0 . .
C14 C28 C29 111.3(3) . .
C14 C28 H28A 109.4 . .
C29 C28 H28A 109.4 . .
C14 C28 H28B 109.4 . .
C29 C28 H28B 109.4 . .
H28A C28 H28B 108.0 . .
C30 C29 C28 112.8(3) . .
C30 C29 H29A 109.0 . .
C28 C29 H29A 109.0 . .
C30 C29 H29B 109.0 . .
C28 C29 H29B 109.0 . .
H29A C29 H29B 107.8 . .
C16 C30 C29 112.8(3) . .
C16 C30 H30A 109.0 . .
C29 C30 H30A 109.0 . .
C16 C30 H30B 109.0 . .
C29 C30 H30B 109.0 . .
H30A C30 H30B 107.8 . .
C1 N1 C18 122.0(3) . 5_656
C1 N1 C2 112.3(2) . .
C18 N1 C2 125.0(2) 5_656 .
C1 N2 C5 123.5(3) . .
C1 N2 C3 112.0(2) . .
C5 N2 C3 124.5(2) . .
C4 N3 C17 121.6(2) . 5_656
C4 N3 C2 113.2(2) . .
C17 N3 C2 124.6(2) 5_656 .
C4 N4 C3 113.3(3) . .
C4 N4 C6 121.1(3) . .
C3 N4 C6 125.3(2) . .
C7 N5 C5 121.9(3) . .
C7 N5 C8 113.4(2) . .
C5 N5 C8 124.6(3) . .
C7 N6 C11 121.2(3) . .
C7 N6 C9 112.2(2) . .
C11 N6 C9 125.3(3) . .
C10 N7 C8 113.0(3) . .
C10 N7 C6 121.9(3) . .
C8 N7 C6 124.6(3) . .
C10 N8 C9 113.2(3) . .
C10 N8 C12 121.4(3) . .
C9 N8 C12 125.1(3) . .
C13 N9 C11 121.8(3) . .
C13 N9 C14 113.2(2) . .
C11 N9 C14 124.4(2) . .
C13 N10 C17 121.5(3) . .
C13 N10 C15 113.7(2) . .
C17 N10 C15 124.6(2) . .
C16' N11 C12 121.2(3) . .
C16' N11 C14 113.3(2) . .
C12 N11 C14 124.4(2) . .
C16' N12 C18 120.9(2) . .
C16' N12 C15 112.6(2) . .
C18 N12 C15 124.5(3) . .
C1 O1 Lu1 157.2(2) . .
C7 O2 Lu1 158.5(2) . .
O8 N13 O9 121.0(3) . .
O8 N13 O7 119.7(3) . .
O9 N13 O7 119.3(3) . .
O10 N14 O12 118.6(6) . .
O10 N14 O11 123.0(6) . .
O12 N14 O11 118.0(6) . .

loop_
_geom_bond_atom_site_label_1
_geom_bond_atom_site_label_2
_geom_bond_distance
_geom_bond_site_symmetry_2
O1W Lu1 2.348(2) .
O2W Lu1 2.314(2) .
O3W Lu1 2.297(2) .
O4W Lu1 2.273(2) .
O5W Lu1 2.322(2) .
O6W Lu1 2.337(2) .
Lu1 O1 2.292(2) .
Lu1 O2 2.312(2) .
C1 O1 1.248(4) .
C1 N2 1.349(4) .
C1 N1 1.357(4) .
C2 N3 1.457(3) .
C2 N1 1.472(4) .
C2 C19 1.517(4) .
C2 C3 1.577(4) .
C3 N4 1.453(4) .
C3 N2 1.468(4) .
C3 C22 1.518(4) .
C4 O4 1.218(4) .
C4 N4 1.356(4) .
C4 N3 1.360(4) .
C5 N2 1.437(4) .
C5 N5 1.449(4) .
C5 H5A 0.9800 .
C5 H5B 0.9800 .
C6 N4 1.454(4) .
C6 N7 1.463(4) .
C6 H6A 0.9800 .
C6 H6B 0.9800 .
C7 O2 1.228(4) .
C7 N5 1.345(4) .
C7 N6 1.353(4) .
C8 N7 1.455(4) .
C8 N5 1.460(4) .
C8 C24 1.520(4) .
C8 C9 1.577(4) .
C9 N8 1.439(4) .
C9 N6 1.480(4) .
C9 C27 1.532(4) .
C10 O6 1.220(4) .
C10 N8 1.360(4) .
C10 N7 1.361(4) .
C11 N9 1.447(3) .
C11 N6 1.450(4) .
C11 H11A 0.9800 .
C11 H11B 0.9800 .
C12 N8 1.447(4) .
C12 N11 1.451(4) .
C12 H12A 0.9800 .
C12 H12B 0.9800 .
C13 O3 1.231(4) .
C13 N10 1.354(4) .
C13 N9 1.364(4) .
C14 N11 1.454(4) .
C14 N9 1.462(4) .
C14 C28 1.519(4) .
C14 C15 1.582(4) .
C15 N10 1.453(4) .
C15 N12 1.468(4) .
C15 C16 1.521(4) .
C16 C30 1.523(5) .
C16 H16A 0.9800 .
C16 H16B 0.9800 .
C16' O5 1.222(4) .
C16' N11 1.357(4) .
C16' N12 1.376(4) .
C17 N3 1.450(3) 5_656
C17 N10 1.452(4) .
C17 H17A 0.9800 .
C17 H17B 0.9800 .
C18 N1 1.437(4) 5_656
C18 N12 1.441(3) .
C18 H18A 0.9800 .
C18 H18B 0.9800 .
C19 C20 1.533(5) .
C19 H19A 0.9800 .
C19 H19B 0.9800 .
C20 C21 1.528(5) .
C20 H20A 0.9800 .
C20 H20B 0.9800 .
C21 C22 1.528(5) .
C21 H21A 0.9800 .
C21 H21B 0.9800 .
C22 H22A 0.9800 .
C22 H22B 0.9800 .
C24 C25 1.515(5) .
C24 H24A 0.9800 .
C24 H24B 0.9800 .
C25 C26 1.540(6) .
C25 H25A 0.9800 .
C25 H25B 0.9800 .
C26 C27 1.527(5) .
C26 H26A 0.9800 .
C26 H26B 0.9800 .
C27 H27A 0.9800 .
C27 H27B 0.9800 .
C28 C29 1.540(6) .
C28 H28A 0.9800 .
C28 H28B 0.9800 .
C29 C30 1.528(5) .
C29 H29A 0.9800 .
C29 H29B 0.9800 .
C30 H30A 0.9800 .
C30 H30B 0.9800 .
N1 C18 1.437(4) 5_656
N3 C17 1.450(3) 5_656
N13 O8 1.236(4) .
N13 O9 1.239(4) .
N13 O7 1.246(4) .
N14 O10 1.186(6) .
N14 O12 1.189(7) .
N14 O11 1.194(7) .

loop_
_platon_squeeze_void_nr
_platon_squeeze_void_average_x
_platon_squeeze_void_average_y
_platon_squeeze_void_average_z
_platon_squeeze_void_volume
_platon_squeeze_void_count_electrons
_platon_squeeze_void_content
1 0.000 0.000 0.000 44 22 ' '
2 0.000 0.000 0.500 44 22 ' '
3 0.000 0.087 0.750 67 26 ' '
4 -0.163 0.250 0.087 649 236 ' '
5 0.000 0.500 0.500 84 31 ' '
6 0.000 0.500 1.000 84 31 ' '
7 -0.014 0.750 0.736 649 236 ' '
8 0.000 0.913 0.250 67 26 ' '
9 0.500 0.000 1.000 84 31 ' '
10 0.500 1.000 0.500 84 31 ' '
11 0.500 0.413 0.250 67 26 ' '
12 0.500 0.587 0.750 67 26 ' '
13 0.500 0.500 1.000 44 22 ' '
14 0.500 0.500 0.500 44 22 ' '
